data_4315230
loop_
_publ_author_name
'Fei-Yan Yi'
'Qi-Pu Lin'
'Tian-Hua Zhou'
'Jiang-Gao Mao'

_publ_section_title
;
 A Series of New Manganese(II) Sulfonate-Arsonates with 2D Layer, 1D
 Chain, and 0D Clusters Structures
;
_journal_name_full 'Inorganic Chemistry'
_journal_page_first 3489
_journal_page_last 3500
_journal_paper_doi 10.1021/ic100103k
_journal_volume 49
_journal_year 2010
_chemical_formula_sum 'C12 H16 As2 Mn3 O16 S2'
_chemical_formula_weight 795.03
_chemical_name_systematic
; 
 ? 
;
_space_group_IT_number 14
_symmetry_cell_setting monoclinic
_symmetry_space_group_name_Hall '-P 2ybc'
_symmetry_space_group_name_H-M 'P 1 21/c 1'
_atom_sites_solution_hydrogens geom
_atom_sites_solution_primary direct
_atom_sites_solution_secondary difmap
_audit_creation_method SHELXL-97
_cell_angle_alpha 90.00
_cell_angle_beta 94.818(5)
_cell_angle_gamma 90.00
_cell_formula_units_Z 4
_cell_length_a 12.6794(13)
_cell_length_b 13.2537(11)
_cell_length_c 13.7316(12)
_cell_measurement_reflns_used 5113
_cell_measurement_temperature 293(2)
_cell_measurement_theta_max 27.4758
_cell_measurement_theta_min 2.1392
_cell_volume 2299.4(4)
_computing_cell_refinement 'CrystalClear (Rigaku/MSC Inc., 2005)'
_computing_data_collection 'CrystalClear (Rigaku/MSC Inc., 2005)'
_computing_data_reduction 'CrystalClear (Rigaku/MSC Inc., 2005)'
_computing_structure_refinement 'SHELXL-97 (Sheldrick, 1997)'
_computing_structure_solution 'SHELXS-97 (Sheldrick, 1990)'
_diffrn_ambient_temperature 293(2)
_diffrn_detector_area_resol_mean 28.5714
_diffrn_measured_fraction_theta_full 0.995
_diffrn_measured_fraction_theta_max 0.995
_diffrn_measurement_device_type 'Saturn70 (4x4 bin mode)'
_diffrn_measurement_method CCD_Profile_fitting
_diffrn_radiation_monochromator graphite
_diffrn_radiation_source 'fine-focus sealed tube'
_diffrn_radiation_type MoK\a
_diffrn_radiation_wavelength 0.71073
_diffrn_reflns_av_R_equivalents 0.0527
_diffrn_reflns_av_sigmaI/netI 0.0504
_diffrn_reflns_limit_h_max 15
_diffrn_reflns_limit_h_min -16
_diffrn_reflns_limit_k_max 17
_diffrn_reflns_limit_k_min -14
_diffrn_reflns_limit_l_max 17
_diffrn_reflns_limit_l_min -17
_diffrn_reflns_number 17824
_diffrn_reflns_theta_full 27.45
_diffrn_reflns_theta_max 27.45
_diffrn_reflns_theta_min 3.07
_exptl_absorpt_coefficient_mu 4.737
_exptl_absorpt_correction_T_max 1
_exptl_absorpt_correction_T_min 0.7357
_exptl_absorpt_correction_type multi-scan
_exptl_crystal_colour pink
_exptl_crystal_density_diffrn 2.297
_exptl_crystal_density_method 'not measured'
_exptl_crystal_description plate
_exptl_crystal_F_000 1556
_exptl_crystal_size_max 0.16
_exptl_crystal_size_mid 0.08
_exptl_crystal_size_min 0.02
_refine_diff_density_max 0.755
_refine_diff_density_min -0.872
_refine_diff_density_rms 0.144
_refine_ls_extinction_method none
_refine_ls_goodness_of_fit_ref 1.076
_refine_ls_hydrogen_treatment constr
_refine_ls_matrix_type full
_refine_ls_number_parameters 316
_refine_ls_number_reflns 5232
_refine_ls_number_restraints 0
_refine_ls_restrained_S_all 1.076
_refine_ls_R_factor_all 0.0590
_refine_ls_R_factor_gt 0.0474
_refine_ls_shift/su_max 0.001
_refine_ls_shift/su_mean 0.000
_refine_ls_structure_factor_coef Fsqd
_refine_ls_weighting_details 'calc w=1/[\s^2^(Fo^2^)+(0.0513P)^2^+2.9352P] where P=(Fo^2^+2Fc^2^)/3'
_refine_ls_weighting_scheme calc
_refine_ls_wR_factor_gt 0.1032
_refine_ls_wR_factor_ref 0.1096
_reflns_number_gt 4416
_reflns_number_total 5232
_reflns_threshold_expression >2sigma(I)
_cod_data_source_file ic100103k_si_001_01.cif
_cod_data_source_block 1
_cod_depositor_comments
;
The following automatic conversions were performed:

'_exptl_absorpt_correction_type' value 'Multi-scan' changed to
'multi-scan' according to the built-in table from CIF Core dictionary
named 'cif_core.dic' version 2.4.1 from 2010-06-29.

Automatic conversion script
Id: cif_fix_values 1646 2011-03-28 12:23:43Z adriana 
;
_cod_database_code 4315230

loop_
_symmetry_equiv_pos_as_xyz
'x, y, z'
'-x, y+1/2, -z+1/2'
'-x, -y, -z'
'x, -y-1/2, z-1/2'

loop_
_atom_site_label
_atom_site_type_symbol
_atom_site_fract_x
_atom_site_fract_y
_atom_site_fract_z
_atom_site_U_iso_or_equiv
_atom_site_adp_type
_atom_site_occupancy
_atom_site_symmetry_multiplicity
_atom_site_calc_flag
_atom_site_refinement_flags
_atom_site_disorder_assembly
_atom_site_disorder_group
Mn1 Mn 0.43023(6) 0.60238(5) 0.01444(5) 0.02105(17) Uani 1 1 d . . .
Mn2 Mn 0.46172(6) 0.98813(5) 0.11021(5) 0.02214(17) Uani 1 1 d . . .
Mn3 Mn 0.49800(6) 0.75804(5) 0.26307(5) 0.01876(16) Uani 1 1 d . . .
As1 As 0.55587(4) 0.78255(3) 0.01494(3) 0.01736(12) Uani 1 1 d . . .
As2 As 0.38600(4) 0.48792(3) -0.20197(3) 0.01513(12) Uani 1 1 d . . .
S1 S 0.71343(10) 0.90465(9) 0.19945(8) 0.0220(2) Uani 1 1 d . . .
S2 S 0.18275(12) 0.64023(11) -0.10858(12) 0.0406(4) Uani 1 1 d . . .
C1 C 0.7069(4) 0.7766(3) 0.0390(3) 0.0242(10) Uani 1 1 d . . .
C2 C 0.7694(4) 0.8336(4) 0.1076(4) 0.0265(11) Uani 1 1 d . . .
C3 C 0.8774(5) 0.8263(5) 0.1123(5) 0.0468(16) Uani 1 1 d . . .
H3A H 0.9189 0.8656 0.1566 0.056 Uiso 1 1 calc R . .
C4 C 0.9253(5) 0.7597(6) 0.0504(5) 0.066(2) Uani 1 1 d . . .
H4A H 0.9986 0.7554 0.0527 0.079 Uiso 1 1 calc R . .
C5 C 0.8633(6) 0.7007(6) -0.0137(5) 0.0562(19) Uani 1 1 d . . .
H5A H 0.8950 0.6538 -0.0523 0.067 Uiso 1 1 calc R . .
C6 C 0.7556(5) 0.7103(4) -0.0211(4) 0.0352(13) Uani 1 1 d . . .
H6A H 0.7147 0.6722 -0.0669 0.042 Uiso 1 1 calc R . .
C7 C 0.2342(4) 0.4667(4) -0.2122(4) 0.0235(10) Uani 1 1 d . . .
C8 C 0.1572(4) 0.5273(4) -0.1739(4) 0.0302(11) Uani 1 1 d . . .
C9 C 0.0507(5) 0.5018(5) -0.1902(5) 0.0479(16) Uani 1 1 d . . .
H9A H 0.0000 0.5419 -0.1639 0.058 Uiso 1 1 calc R . .
C10 C 0.0195(5) 0.4192(5) -0.2440(6) 0.058(2) Uani 1 1 d . . .
H10A H -0.0520 0.4034 -0.2549 0.069 Uiso 1 1 calc R . .
C11 C 0.0946(5) 0.3594(5) -0.2821(5) 0.0516(17) Uani 1 1 d . . .
H11A H 0.0736 0.3028 -0.3188 0.062 Uiso 1 1 calc R . .
C12 C 0.2005(4) 0.3826(4) -0.2664(4) 0.0340(12) Uani 1 1 d . . .
H12A H 0.2503 0.3413 -0.2926 0.041 Uiso 1 1 calc R . .
O1 O 0.5217(3) 0.7073(2) -0.0805(2) 0.0215(7) Uani 1 1 d . . .
O2 O 0.4884(3) 0.7341(2) 0.1042(2) 0.0213(7) Uani 1 1 d . . .
O3 O 0.5146(3) 0.9006(2) -0.0060(2) 0.0227(7) Uani 1 1 d . . .
O4 O 0.6469(3) 0.9831(3) 0.1508(3) 0.0362(9) Uani 1 1 d . . .
O5 O 0.7982(3) 0.9451(3) 0.2628(3) 0.0377(9) Uani 1 1 d . . .
O6 O 0.6495(3) 0.8329(3) 0.2482(3) 0.0334(9) Uani 1 1 d . . .
O7 O 0.4354(3) 0.3987(2) -0.2738(2) 0.0205(7) Uani 1 1 d . . .
O8 O 0.4399(3) 0.4814(2) -0.0859(2) 0.0238(7) Uani 1 1 d . . .
O9 O 0.4203(3) 0.5933(2) -0.2608(2) 0.0184(6) Uani 1 1 d . . .
O10 O 0.1414(5) 0.7196(3) -0.1721(5) 0.085(2) Uani 1 1 d . . .
O11 O 0.1324(4) 0.6311(5) -0.0196(4) 0.0818(19) Uani 1 1 d . . .
O12 O 0.2974(3) 0.6486(2) -0.0911(3) 0.0291(8) Uani 1 1 d . . .
O1W O 0.3077(5) 0.5595(4) 0.1021(4) 0.0860(19) Uani 1 1 d . . .
H1WA H 0.2858 0.5011 0.0845 0.129 Uiso 1 1 d R . .
H1WB H 0.2570 0.6014 0.0941 0.129 Uiso 1 1 d R . .
O2W O 0.2974(3) 0.9671(3) 0.0539(3) 0.0437(10) Uani 1 1 d . . .
H2WA H 0.2921 0.9742 -0.0078 0.066 Uiso 1 1 d R . .
H2WB H 0.2772 0.9082 0.0683 0.066 Uiso 1 1 d R . .
O3W O 0.3451(3) 0.6868(3) 0.2795(3) 0.0383(9) Uani 1 1 d . . .
H3WA H 0.3324 0.6880 0.3393 0.057 Uiso 1 1 d R . .
H3WB H 0.3467 0.6260 0.2600 0.057 Uiso 1 1 d R . .
O4W O 0.1927(5) 0.8063(5) 0.1174(5) 0.097(2) Uani 1 1 d . . .
H4WA H 0.1756 0.7578 0.0789 0.117 Uiso 1 1 d R . .
H4WB H 0.1620 0.7995 0.1697 0.146 Uiso 1 1 d R . .

loop_
_atom_site_aniso_label
_atom_site_aniso_U_11
_atom_site_aniso_U_22
_atom_site_aniso_U_33
_atom_site_aniso_U_23
_atom_site_aniso_U_13
_atom_site_aniso_U_12
Mn1 0.0293(4) 0.0161(3) 0.0176(3) -0.0011(3) 0.0013(3) 0.0014(3)
Mn2 0.0332(4) 0.0189(4) 0.0153(3) 0.0017(3) 0.0082(3) 0.0026(3)
Mn3 0.0259(4) 0.0165(3) 0.0141(3) 0.0005(3) 0.0025(3) -0.0002(3)
As1 0.0246(3) 0.0141(2) 0.0134(2) -0.00108(16) 0.00228(18) 0.00110(17)
As2 0.0181(2) 0.0148(2) 0.0127(2) -0.00028(16) 0.00234(16) 0.00056(16)
S1 0.0227(6) 0.0235(6) 0.0196(6) -0.0043(4) 0.0008(5) -0.0004(4)
S2 0.0273(7) 0.0356(7) 0.0590(10) -0.0153(7) 0.0044(7) 0.0081(6)
C1 0.029(3) 0.023(2) 0.021(2) -0.0004(19) 0.004(2) 0.0016(19)
C2 0.026(3) 0.029(3) 0.025(3) -0.003(2) 0.005(2) 0.003(2)
C3 0.035(4) 0.063(4) 0.042(3) -0.021(3) -0.002(3) 0.001(3)
C4 0.025(4) 0.114(6) 0.060(5) -0.029(4) 0.003(3) 0.024(4)
C5 0.045(4) 0.084(5) 0.041(4) -0.019(3) 0.013(3) 0.026(4)
C6 0.039(3) 0.040(3) 0.026(3) -0.009(2) 0.003(2) 0.012(2)
C7 0.022(3) 0.024(2) 0.026(2) 0.002(2) 0.0078(19) 0.0002(19)
C8 0.018(3) 0.029(3) 0.044(3) 0.000(2) 0.004(2) 0.002(2)
C9 0.023(3) 0.049(4) 0.070(5) -0.015(3) 0.001(3) 0.004(3)
C10 0.020(3) 0.054(4) 0.097(6) -0.018(4) -0.004(3) -0.004(3)
C11 0.037(4) 0.039(3) 0.077(5) -0.016(3) -0.002(3) -0.010(3)
C12 0.029(3) 0.029(3) 0.044(3) -0.009(2) 0.001(2) -0.005(2)
O1 0.031(2) 0.0189(16) 0.0152(15) -0.0013(12) 0.0041(13) -0.0020(13)
O2 0.032(2) 0.0193(16) 0.0130(15) 0.0015(12) 0.0024(13) 0.0010(13)
O3 0.034(2) 0.0143(15) 0.0207(17) 0.0020(12) 0.0064(14) 0.0023(13)
O4 0.049(3) 0.034(2) 0.0247(19) -0.0007(16) -0.0016(17) 0.0136(17)
O5 0.026(2) 0.056(2) 0.030(2) -0.0166(18) -0.0022(16) -0.0060(17)
O6 0.039(2) 0.032(2) 0.031(2) -0.0041(16) 0.0101(17) -0.0074(16)
O7 0.0272(18) 0.0171(15) 0.0174(15) 0.0015(12) 0.0028(13) 0.0025(13)
O8 0.036(2) 0.0201(16) 0.0149(16) -0.0032(13) -0.0026(14) 0.0075(14)
O9 0.0243(17) 0.0158(15) 0.0157(15) 0.0014(12) 0.0056(13) -0.0007(12)
O10 0.079(4) 0.034(3) 0.132(5) -0.010(3) -0.048(4) 0.024(2)
O11 0.050(3) 0.117(5) 0.084(4) -0.059(4) 0.042(3) -0.020(3)
O12 0.0245(19) 0.0301(19) 0.0327(19) 0.0000(15) 0.0027(15) 0.0012(14)
O1W 0.113(5) 0.084(4) 0.069(4) 0.016(3) 0.054(4) -0.016(4)
O2W 0.042(3) 0.056(3) 0.031(2) 0.0051(19) -0.0053(18) -0.003(2)
O3W 0.035(2) 0.0304(19) 0.051(3) -0.0001(18) 0.0110(19) -0.0026(16)
O4W 0.108(6) 0.093(4) 0.092(5) -0.024(4) 0.008(4) -0.041(4)

loop_
_atom_type_symbol
_atom_type_description
_atom_type_scat_dispersion_real
_atom_type_scat_dispersion_imag
_atom_type_scat_source
C C 0.0033 0.0016 'International Tables Vol C Tables 4.2.6.8 and 6.1.1.4'
H H 0.0000 0.0000 'International Tables Vol C Tables 4.2.6.8 and 6.1.1.4'
O O 0.0106 0.0060 'International Tables Vol C Tables 4.2.6.8 and 6.1.1.4'
S S 0.1246 0.1234 'International Tables Vol C Tables 4.2.6.8 and 6.1.1.4'
Mn Mn 0.3368 0.7283 'International Tables Vol C Tables 4.2.6.8 and 6.1.1.4'
As As 0.0499 2.0058 'International Tables Vol C Tables 4.2.6.8 and 6.1.1.4'

loop_
_geom_angle_atom_site_label_1
_geom_angle_atom_site_label_2
_geom_angle_atom_site_label_3
_geom_angle
_geom_angle_site_symmetry_1
_geom_angle_site_symmetry_3
_geom_angle_publ_flag
O1W Mn1 O8 104.51(19) . . ?
O1W Mn1 O8 99.9(2) . 3_665 ?
O8 Mn1 O8 79.79(13) . 3_665 ?
O1W Mn1 O12 83.8(2) . . ?
O8 Mn1 O12 82.33(13) . . ?
O8 Mn1 O12 162.10(12) 3_665 . ?
O1W Mn1 O2 96.92(19) . . ?
O8 Mn1 O2 156.39(14) . . ?
O8 Mn1 O2 86.95(12) 3_665 . ?
O12 Mn1 O2 110.11(12) . . ?
O1W Mn1 O1 156.5(2) . . ?
O8 Mn1 O1 91.70(12) . . ?
O8 Mn1 O1 99.67(13) 3_665 . ?
O12 Mn1 O1 81.57(12) . . ?
O2 Mn1 O1 71.25(11) . . ?
O1W Mn1 As1 130.87(17) . . ?
O8 Mn1 As1 124.57(10) . . ?
O8 Mn1 As1 91.41(9) 3_665 . ?
O12 Mn1 As1 99.39(9) . . ?
O2 Mn1 As1 35.74(8) . . ?
O1 Mn1 As1 35.68(8) . . ?
O3 Mn2 O3 78.42(13) 3_675 . ?
O3 Mn2 O9 164.54(12) 3_675 4_576 ?
O3 Mn2 O9 116.95(12) . 4_576 ?
O3 Mn2 O2W 92.03(15) 3_675 . ?
O3 Mn2 O2W 90.93(15) . . ?
O9 Mn2 O2W 86.34(14) 4_576 . ?
O3 Mn2 O7 93.01(12) 3_675 4_576 ?
O3 Mn2 O7 167.71(13) . 4_576 ?
O9 Mn2 O7 72.06(11) 4_576 4_576 ?
O2W Mn2 O7 98.23(14) . 4_576 ?
O3 Mn2 O4 89.10(13) 3_675 . ?
O3 Mn2 O4 78.01(13) . . ?
O9 Mn2 O4 95.57(13) 4_576 . ?
O2W Mn2 O4 168.43(15) . . ?
O7 Mn2 O4 93.20(12) 4_576 . ?
O3 Mn2 As2 128.29(9) 3_675 4_576 ?
O3 Mn2 As2 153.26(9) . 4_576 ?
O9 Mn2 As2 36.32(8) 4_576 4_576 ?
O2W Mn2 As2 87.16(11) . 4_576 ?
O7 Mn2 As2 36.53(8) 4_576 4_576 ?
O4 Mn2 As2 101.15(9) . 4_576 ?
O3W Mn3 O6 178.52(14) . . ?
O3W Mn3 O1 92.25(14) . 4_576 ?
O6 Mn3 O1 86.95(13) . 4_576 ?
O3W Mn3 O2 93.71(14) . . ?
O6 Mn3 O2 87.07(13) . . ?
O1 Mn3 O2 173.90(13) 4_576 . ?
O3W Mn3 O9 90.70(13) . 4_576 ?
O6 Mn3 O9 88.04(13) . 4_576 ?
O1 Mn3 O9 88.93(11) 4_576 4_576 ?
O2 Mn3 O9 89.69(11) . 4_576 ?
O3W Mn3 O7 85.72(13) . 3_665 ?
O6 Mn3 O7 95.61(13) . 3_665 ?
O1 Mn3 O7 96.29(11) 4_576 3_665 ?
O2 Mn3 O7 85.47(11) . 3_665 ?
O9 Mn3 O7 173.77(12) 4_576 3_665 ?
O3 As1 O1 111.54(15) . . ?
O3 As1 O2 108.24(16) . . ?
O1 As1 O2 103.24(15) . . ?
O3 As1 C1 111.28(18) . . ?
O1 As1 C1 107.42(18) . . ?
O2 As1 C1 114.88(18) . . ?
O3 As1 Mn1 127.90(12) . . ?
O1 As1 Mn1 52.82(11) . . ?
O2 As1 Mn1 50.74(10) . . ?
C1 As1 Mn1 120.81(14) . . ?
O8 As2 O9 113.30(16) . . ?
O8 As2 O7 112.05(15) . . ?
O9 As2 O7 100.14(15) . . ?
O8 As2 C7 112.50(19) . . ?
O9 As2 C7 112.29(18) . . ?
O7 As2 C7 105.65(18) . . ?
O8 As2 Mn2 136.34(13) . 4_575 ?
O9 As2 Mn2 49.74(10) . 4_575 ?
O7 As2 Mn2 51.69(10) . 4_575 ?
C7 As2 Mn2 111.05(14) . 4_575 ?
O5 S1 O6 112.7(2) . . ?
O5 S1 O4 112.7(2) . . ?
O6 S1 O4 110.7(2) . . ?
O5 S1 C2 107.9(2) . . ?
O6 S1 C2 104.7(2) . . ?
O4 S1 C2 107.6(2) . . ?
O11 S2 O10 114.4(4) . . ?
O11 S2 O12 112.1(3) . . ?
O10 S2 O12 110.7(3) . . ?
O11 S2 C8 106.7(3) . . ?
O10 S2 C8 105.7(3) . . ?
O12 S2 C8 106.7(2) . . ?
C6 C1 C2 119.1(5) . . ?
C6 C1 As1 114.3(4) . . ?
C2 C1 As1 126.5(4) . . ?
C3 C2 C1 120.1(5) . . ?
C3 C2 S1 117.6(4) . . ?
C1 C2 S1 121.9(4) . . ?
C2 C3 C4 120.0(6) . . ?
C2 C3 H3A 120.0 . . ?
C4 C3 H3A 120.0 . . ?
C5 C4 C3 119.7(6) . . ?
C5 C4 H4A 120.2 . . ?
C3 C4 H4A 120.2 . . ?
C6 C5 C4 120.5(6) . . ?
C6 C5 H5A 119.7 . . ?
C4 C5 H5A 119.7 . . ?
C5 C6 C1 120.5(5) . . ?
C5 C6 H6A 119.7 . . ?
C1 C6 H6A 119.7 . . ?
C12 C7 C8 118.0(5) . . ?
C12 C7 As2 114.5(4) . . ?
C8 C7 As2 127.5(4) . . ?
C9 C8 C7 119.9(5) . . ?
C9 C8 S2 115.0(4) . . ?
C7 C8 S2 125.1(4) . . ?
C10 C9 C8 121.1(6) . . ?
C10 C9 H9A 119.4 . . ?
C8 C9 H9A 119.4 . . ?
C9 C10 C11 119.4(6) . . ?
C9 C10 H10A 120.3 . . ?
C11 C10 H10A 120.3 . . ?
C10 C11 C12 120.6(6) . . ?
C10 C11 H11A 119.7 . . ?
C12 C11 H11A 119.7 . . ?
C11 C12 C7 121.0(5) . . ?
C11 C12 H12A 119.5 . . ?
C7 C12 H12A 119.5 . . ?
As1 O1 Mn3 130.31(17) . 4_575 ?
As1 O1 Mn1 91.50(14) . . ?
Mn3 O1 Mn1 130.65(15) 4_575 . ?
As1 O2 Mn3 132.83(18) . . ?
As1 O2 Mn1 93.52(13) . . ?
Mn3 O2 Mn1 130.59(14) . . ?
As1 O3 Mn2 135.90(19) . 3_675 ?
As1 O3 Mn2 119.78(17) . . ?
Mn2 O3 Mn2 101.58(13) 3_675 . ?
S1 O4 Mn2 130.5(2) . . ?
S1 O6 Mn3 150.5(3) . . ?
As2 O7 Mn2 91.79(12) . 4_575 ?
As2 O7 Mn3 139.81(17) . 3_665 ?
Mn2 O7 Mn3 126.25(15) 4_575 3_665 ?
As2 O8 Mn1 122.30(16) . . ?
As2 O8 Mn1 133.82(18) . 3_665 ?
Mn1 O8 Mn1 100.21(13) . 3_665 ?
As2 O9 Mn2 93.94(13) . 4_575 ?
As2 O9 Mn3 142.56(17) . 4_575 ?
Mn2 O9 Mn3 115.27(14) 4_575 4_575 ?
S2 O12 Mn1 141.3(2) . . ?
Mn1 O1W H1WA 108.7 . . ?
Mn1 O1W H1WB 109.5 . . ?
H1WA O1W H1WB 109.5 . . ?
Mn2 O2W H2WA 109.5 . . ?
Mn2 O2W H2WB 109.4 . . ?
H2WA O2W H2WB 109.5 . . ?
Mn3 O3W H3WA 109.5 . . ?
Mn3 O3W H3WB 109.5 . . ?
H3WA O3W H3WB 109.5 . . ?
H4WA O4W H4WB 109.5 . . ?

loop_
_geom_bond_atom_site_label_1
_geom_bond_atom_site_label_2
_geom_bond_distance
_geom_bond_site_symmetry_2
_geom_bond_publ_flag
Mn1 O1W 2.121(5) . ?
Mn1 O8 2.124(3) . ?
Mn1 O8 2.153(3) 3_665 ?
Mn1 O12 2.214(4) . ?
Mn1 O2 2.227(3) . ?
Mn1 O1 2.288(3) . ?
Mn1 As1 2.8703(9) . ?
Mn2 O3 2.094(3) 3_675 ?
Mn2 O3 2.127(3) . ?
Mn2 O9 2.176(3) 4_576 ?
Mn2 O2W 2.179(4) . ?
Mn2 O7 2.233(3) 4_576 ?
Mn2 O4 2.368(4) . ?
Mn2 As2 2.8443(8) 4_576 ?
Mn3 O3W 2.185(4) . ?
Mn3 O6 2.187(4) . ?
Mn3 O1 2.192(3) 4_576 ?
Mn3 O2 2.198(3) . ?
Mn3 O9 2.215(3) 4_576 ?
Mn3 O7 2.243(3) 3_665 ?
As1 O3 1.667(3) . ?
As1 O1 1.675(3) . ?
As1 O2 1.680(3) . ?
As1 C1 1.917(5) . ?
As2 O8 1.683(3) . ?
As2 O9 1.689(3) . ?
As2 O7 1.694(3) . ?
As2 C7 1.939(5) . ?
As2 Mn2 2.8443(8) 4_575 ?
S1 O5 1.429(4) . ?
S1 O6 1.450(4) . ?
S1 O4 1.465(4) . ?
S1 C2 1.770(5) . ?
S2 O11 1.431(5) . ?
S2 O10 1.437(5) . ?
S2 O12 1.457(4) . ?
S2 C8 1.761(5) . ?
C1 C6 1.386(7) . ?
C1 C2 1.400(7) . ?
C2 C3 1.369(8) . ?
C3 C4 1.398(9) . ?
C3 H3A 0.9300 . ?
C4 C5 1.374(10) . ?
C4 H4A 0.9300 . ?
C5 C6 1.367(9) . ?
C5 H5A 0.9300 . ?
C6 H6A 0.9300 . ?
C7 C12 1.387(7) . ?
C7 C8 1.400(7) . ?
C8 C9 1.392(8) . ?
C9 C10 1.360(9) . ?
C9 H9A 0.9300 . ?
C10 C11 1.376(9) . ?
C10 H10A 0.9300 . ?
C11 C12 1.377(8) . ?
C11 H11A 0.9300 . ?
C12 H12A 0.9300 . ?
O1 Mn3 2.192(3) 4_575 ?
O3 Mn2 2.094(3) 3_675 ?
O7 Mn2 2.233(3) 4_575 ?
O7 Mn3 2.243(3) 3_665 ?
O8 Mn1 2.153(3) 3_665 ?
O9 Mn2 2.176(3) 4_575 ?
O9 Mn3 2.215(3) 4_575 ?
O1W H1WA 0.8500 . ?
O1W H1WB 0.8500 . ?
O2W H2WA 0.8500 . ?
O2W H2WB 0.8499 . ?
O3W H3WA 0.8501 . ?
O3W H3WB 0.8500 . ?
O4W H4WA 0.8498 . ?
O4W H4WB 0.8501 . ?

loop_
_geom_hbond_atom_site_label_D
_geom_hbond_atom_site_label_H
_geom_hbond_atom_site_label_A
_geom_hbond_distance_DH
_geom_hbond_distance_HA
_geom_hbond_distance_DA
_geom_hbond_angle_DHA
_geom_hbond_site_symmetry_A
O2W H2WB O4W 0.85 1.88 2.694(8) 159.0 .
O3W H3WA O12 0.85 2.42 2.910(5) 117.0 4_576
O3W H3WB O4 0.85 2.25 2.863(5) 128.8 2_645
O1W H1WB O11 0.85 2.16 2.830(10) 135.3 .
